data_4323463
loop_
_publ_author_name
'Christoph Titze'
'Wolfgang Kaim'
'Stanislav Zalis'

_publ_contact_author 'Prof. Dr. W. Kaim'
_publ_contact_author_address
;
        Institute of Inorganic Chemistry
        University of Stuttgart
        Pfaffenwaldring 55
        D-70550 Stuttgart
        Germany
;
_publ_contact_author_email kaim@rus.uni-stuttgart.de
_publ_contact_author_fax '049 711 685-4165'
_publ_contact_author_phone '049 711 685-4240'
_publ_section_title
;
 Structural Flexibility of the Hydrogen-Free Acceptor Ligand
 Octachloro-1,10-phenanthroline in Its Complexes with d10 Metal Ions
;
_journal_name_full 'Inorganic Chemistry'
_journal_page_first 2505
_journal_page_last 2510
_journal_paper_doi 10.1021/ic960837o
_journal_volume 36
_journal_year 1997
_chemical_formula_analytical 'C27 H15 Cl10 Hg1 N2'
_chemical_formula_moiety 'C12 Cl10 Hg1 N2, 2,5(C6 H6)'
_chemical_formula_structural 'C27 H15 Cl10 Hg1 N2'
_chemical_formula_sum 'C27 H15 Cl10 Hg N2'
_chemical_formula_weight 922.5
_chemical_name_common '(octachloro-1,10-phenanthroline)mercury(II) dichlorid'
_chemical_name_systematic '(octachloro-1,10-phenanthroline)mercury(II) dichlorid'
_space_group_IT_number 2
_symmetry_cell_setting triclinic
_symmetry_space_group_name_Hall '-P 1'
_symmetry_space_group_name_H-M 'P -1'
_atom_sites_solution_hydrogens geom
_atom_sites_solution_primary direct
_atom_sites_solution_secondary difmap
_audit_creation_method SHELXL
_cell_angle_alpha 103.53(3)
_cell_angle_beta 111.85(3)
_cell_angle_gamma 103.69(3)
_cell_formula_units_Z 2
_cell_length_a 10.391(2)
_cell_length_b 12.911(3)
_cell_length_c 13.647(3)
_cell_measurement_temperature 188
_cell_volume 1542.2(9)
_computing_cell_refinement 'Siemens Diffractometer Software'
_computing_data_collection 'Siemens Diffractometer Software'
_computing_data_reduction 'SHELXTL-Plus X-Disk'
_computing_molecular_graphics 'SHELXTL-Plus XP'
_computing_publication_material SHELXTL-93
_computing_structure_refinement 'SHELXL-93 (Sheldrick, 1993)'
_computing_structure_solution 'SHELXS-86 (Sheldrick, 1990)'
_diffrn_ambient_temperature 188
_diffrn_measurement_device Syntex-P21
_diffrn_radiation_monochromator graphite
_diffrn_radiation_source 'fine-focus sealed tube'
_diffrn_radiation_type MoK\a
_diffrn_radiation_wavelength 0.71073
_diffrn_reflns_av_R_equivalents 0.0243
_diffrn_reflns_av_sigmaI/netI 0.0266
_diffrn_reflns_limit_h_max 13
_diffrn_reflns_limit_h_min -10
_diffrn_reflns_limit_k_max 16
_diffrn_reflns_limit_k_min -17
_diffrn_reflns_limit_l_max 16
_diffrn_reflns_limit_l_min -18
_diffrn_reflns_number 8301
_diffrn_reflns_theta_max 28.00
_diffrn_reflns_theta_min 1.72
_exptl_absorpt_coefficient_mu 2.942
_exptl_absorpt_correction_T_max 0.964
_exptl_absorpt_correction_T_min 0.402
_exptl_absorpt_correction_type psi-scans
_exptl_crystal_colour colorless
_exptl_crystal_density_diffrn 1.987
_exptl_crystal_description prism
_exptl_crystal_F_000 462
_exptl_crystal_size_max 0.5
_exptl_crystal_size_mid 0.5
_exptl_crystal_size_min 0.3
_refine_diff_density_max 1.559
_refine_diff_density_min -1.473
_refine_diff_density_rms 0.136
_refine_ls_extinction_coef 0.0053(3)
_refine_ls_extinction_expression Fc^*^=kFc[1+0.001xFc^2^\l^3^/sin(2\q)]^-1/4^
_refine_ls_extinction_method SHELXL
_refine_ls_goodness_of_fit_all 1.078
_refine_ls_goodness_of_fit_obs 1.088
_refine_ls_hydrogen_treatment riding
_refine_ls_matrix_type full
_refine_ls_number_parameters 359
_refine_ls_number_reflns 7429
_refine_ls_number_restraints 28
_refine_ls_restrained_S_all 1.111
_refine_ls_restrained_S_obs 1.088
_refine_ls_R_factor_all 0.0391
_refine_ls_R_factor_obs 0.0343
_refine_ls_shift/esd_max 0.014
_refine_ls_shift/esd_mean 0.001
_refine_ls_structure_factor_coef Fsqd
_refine_ls_weighting_details 'w=1/[\s^2^(Fo^2^)+(0.0460P)^2^+3.9012P] where P=(Fo^2^+2Fc^2^)/3'
_refine_ls_weighting_scheme calc
_refine_ls_wR_factor_all 0.0915
_refine_ls_wR_factor_obs 0.0857
_reflns_number_observed 6831
_reflns_number_total 7432
_reflns_observed_criterion >2sigma(I)
_cod_data_source_file ic960837o_3.cif
_cod_data_source_block hg1
_cod_depositor_comments
;
The following automatic conversions were performed:

'_refine_ls_weighting_scheme' value 'calc
w=1/[\s^2^(Fo^2^)+(0.0460P)^2^+3.9012P] where P=(Fo^2^+2Fc^2^)/3' was
changed to 'calc'. New tag '_refine_ls_weighting_details' was
created. The value of the new tag was set to
'w=1/[\s^2^(Fo^2^)+(0.0460P)^2^+3.9012P] where P=(Fo^2^+2Fc^2^)/3'.

Automatic conversion script
Id: cif_fix_values 3143 2015-03-26 13:38:13Z robertas 
;
_cod_original_cell_volume 1542.2(6)
_cod_database_code 4323463

loop_
_symmetry_equiv_pos_as_xyz
'x, y, z'
'-x, -y, -z'

loop_
_atom_site_aniso_label
_atom_site_aniso_U_11
_atom_site_aniso_U_22
_atom_site_aniso_U_33
_atom_site_aniso_U_23
_atom_site_aniso_U_13
_atom_site_aniso_U_12
Hg1 0.02308(10) 0.03017(10) 0.03125(10) 0.00501(7) 0.01487(7) 0.00745(6)
Cl15 0.0179(5) 0.0437(6) 0.0481(7) 0.0135(5) 0.0137(5) 0.0123(4)
Cl18 0.0332(6) 0.0212(5) 0.0470(6) 0.0071(4) 0.0203(5) 0.0004(4)
Cl13 0.0431(7) 0.0196(5) 0.0693(9) 0.0156(5) 0.0292(6) 0.0043(5)
Cl17 0.0500(7) 0.0213(5) 0.0533(7) 0.0060(5) 0.0258(6) 0.0165(5)
Cl14 0.0224(5) 0.0318(5) 0.0541(7) 0.0114(5) 0.0133(5) -0.0030(4)
Cl11 0.0300(5) 0.0379(6) 0.0579(7) 0.0205(5) 0.0213(5) 0.0216(5)
Cl16 0.0374(6) 0.0387(6) 0.0738(9) 0.0078(6) 0.0351(7) 0.0205(5)
Cl1 0.0549(7) 0.0440(6) 0.0345(6) 0.0150(5) 0.0256(6) 0.0266(6)
Cl12 0.0456(7) 0.0225(5) 0.0549(7) 0.0135(5) 0.0166(6) 0.0178(5)
Cl2 0.0372(7) 0.0836(11) 0.0327(6) 0.0005(7) 0.0082(5) 0.0170(7)
N11 0.022(2) 0.0204(15) 0.025(2) 0.0081(13) 0.0117(13) 0.0100(13)
N12 0.020(2) 0.0183(15) 0.022(2) 0.0052(12) 0.0115(13) 0.0055(12)
C111 0.018(2) 0.019(2) 0.017(2) 0.0053(13) 0.0083(14) 0.0073(14)
C18 0.023(2) 0.026(2) 0.029(2) 0.009(2) 0.014(2) 0.013(2)
C112 0.019(2) 0.020(2) 0.018(2) 0.0057(14) 0.0095(14) 0.0069(14)
C17 0.023(2) 0.021(2) 0.021(2) 0.0072(14) 0.0127(15) 0.0100(15)
C110 0.022(2) 0.021(2) 0.021(2) 0.0051(14) 0.0095(15) 0.0063(15)
C16 0.019(2) 0.030(2) 0.026(2) 0.010(2) 0.013(2) 0.009(2)
C19 0.031(2) 0.018(2) 0.029(2) 0.007(2) 0.016(2) 0.011(2)
C11 0.024(2) 0.027(2) 0.024(2) 0.010(2) 0.011(2) 0.013(2)
C14 0.022(2) 0.020(2) 0.016(2) 0.0039(14) 0.0077(14) 0.0037(14)
C15 0.019(2) 0.025(2) 0.024(2) 0.007(2) 0.012(2) 0.0036(15)
C12 0.035(2) 0.020(2) 0.023(2) 0.0071(15) 0.012(2) 0.013(2)
C13 0.028(2) 0.017(2) 0.023(2) 0.0036(14) 0.011(2) 0.0024(15)
C41 0.050(3) 0.038(3) 0.031(2) 0.004(2) 0.008(2) -0.001(2)
C42 0.065(4) 0.029(2) 0.029(2) 0.007(2) 0.020(2) 0.019(2)
C43 0.051(3) 0.049(3) 0.031(2) 0.012(2) 0.017(2) 0.019(3)
C44 0.052(3) 0.032(3) 0.049(3) 0.014(2) 0.013(3) 0.009(2)
C45 0.059(4) 0.037(3) 0.045(3) 0.007(2) 0.008(3) 0.025(3)
C46 0.040(3) 0.061(4) 0.041(3) 0.010(3) 0.010(2) 0.020(3)
C31 0.052(3) 0.042(3) 0.046(3) 0.013(2) 0.025(3) 0.006(3)
C32 0.055(4) 0.039(3) 0.097(5) 0.033(3) 0.051(4) 0.024(3)
C33 0.030(3) 0.111(7) 0.102(6) 0.083(6) 0.014(4) 0.010(4)
C34 0.090(6) 0.066(5) 0.048(4) 0.004(3) 0.034(4) -0.023(4)
C35 0.083(5) 0.049(4) 0.091(6) 0.027(4) 0.060(5) 0.033(4)
C36 0.050(4) 0.067(4) 0.076(5) 0.041(4) 0.030(3) 0.028(3)

loop_
_atom_site_label
_atom_site_type_symbol
_atom_site_fract_x
_atom_site_fract_y
_atom_site_fract_z
_atom_site_U_iso_or_equiv
_atom_site_thermal_displace_type
_atom_site_occupancy
_atom_site_calc_flag
_atom_site_refinement_flags
_atom_site_disorder_group
Hg1 Hg 0.40507(2) 0.675906(14) 0.282510(14) 0.02892(7) Uani 1 d . .
Cl15 Cl -0.38450(12) 0.54153(11) 0.16189(11) 0.0373(3) Uani 1 d . .
Cl18 Cl 0.32812(13) 0.91733(9) 0.34800(11) 0.0360(2) Uani 1 d . .
Cl13 Cl -0.15786(15) 0.18482(9) 0.20790(13) 0.0442(3) Uani 1 d . .
Cl17 Cl 0.0701(2) 0.97541(9) 0.38362(12) 0.0414(3) Uani 1 d . .
Cl14 Cl -0.36456(13) 0.31075(10) 0.13982(12) 0.0407(3) Uani 1 d . .
Cl11 Cl 0.39365(13) 0.40816(10) 0.28668(12) 0.0389(3) Uani 1 d . .
Cl16 Cl -0.20225(15) 0.77943(11) 0.34183(14) 0.0478(3) Uani 1 d . .
Cl1 Cl 0.3140(2) 0.63136(11) 0.09025(10) 0.0407(3) Uani 1 d . .
Cl12 Cl 0.15199(15) 0.18739(10) 0.25105(12) 0.0420(3) Uani 1 d . .
Cl2 Cl 0.5640(2) 0.7399(2) 0.47162(12) 0.0586(4) Uani 1 d . .
N11 N 0.1964(4) 0.5022(3) 0.2671(3) 0.0214(6) Uani 1 d . .
N12 N 0.1732(4) 0.7062(3) 0.2943(3) 0.0204(6) Uani 1 d . .
C111 C 0.0505(4) 0.6179(3) 0.2666(3) 0.0182(7) Uani 1 d . .
C18 C -0.0714(5) 0.7473(4) 0.3057(4) 0.0247(8) Uani 1 d . .
C112 C 0.0609(4) 0.5055(3) 0.2491(3) 0.0186(7) Uani 1 d . .
C17 C -0.0824(4) 0.6325(3) 0.2605(3) 0.0204(7) Uani 1 d . .
C110 C 0.1719(4) 0.8100(3) 0.3210(3) 0.0223(7) Uani 1 d . .
C16 C -0.2113(4) 0.5310(4) 0.2132(3) 0.0237(8) Uani 1 d . .
C19 C 0.0540(5) 0.8364(3) 0.3323(4) 0.0252(8) Uani 1 d . .
C11 C 0.2187(5) 0.4064(4) 0.2643(3) 0.0241(8) Uani 1 d . .
C14 C -0.0615(4) 0.4094(3) 0.2225(3) 0.0208(7) Uani 1 d . .
C15 C -0.2014(4) 0.4249(3) 0.1971(3) 0.0234(8) Uani 1 d . .
C12 C 0.1094(5) 0.3059(3) 0.2451(3) 0.0260(8) Uani 1 d . .
C13 C -0.0314(5) 0.3073(3) 0.2238(3) 0.0245(8) Uani 1 d . .
C41 C -0.1927(7) 0.6839(5) 0.0144(4) 0.0479(14) Uani 1 d . .
H41 H -0.2663(7) 0.6142(5) -0.0069(4) 0.058 Uiso 1 calc R .
C42 C -0.0577(7) 0.6870(4) 0.0211(4) 0.0420(12) Uani 1 d . .
H42 H -0.0391(7) 0.6195(4) 0.0050(4) 0.050 Uiso 1 calc R .
C43 C 0.0520(7) 0.7901(5) 0.0518(4) 0.0447(12) Uani 1 d . .
H43 H 0.1442(7) 0.7922(5) 0.0564(4) 0.054 Uiso 1 calc R .
C44 C 0.0236(7) 0.8902(5) 0.0756(5) 0.0488(14) Uani 1 d . .
H44 H 0.0965(7) 0.9599(5) 0.0960(5) 0.059 Uiso 1 calc R .
C45 C -0.1118(7) 0.8860(5) 0.0690(5) 0.0520(15) Uani 1 d . .
H45 H -0.1302(7) 0.9535(5) 0.0849(5) 0.062 Uiso 1 calc R .
C46 C -0.2212(7) 0.7848(6) 0.0395(5) 0.0514(14) Uani 1 d . .
H46 H -0.3127(7) 0.7832(6) 0.0362(5) 0.062 Uiso 1 calc R .
C31 C 0.6089(7) 1.1049(5) 0.3518(5) 0.0480(13) Uani 1 d . .
H31 H 0.6533(7) 1.1490(5) 0.4283(5) 0.058 Uiso 1 calc R .
C32 C 0.5052(8) 1.1295(5) 0.2784(7) 0.055(2) Uani 1 d . .
H32 H 0.4785(8) 1.1903(5) 0.3042(7) 0.066 Uiso 1 calc R .
C33 C 0.4380(7) 1.0666(8) 0.1662(8) 0.080(3) Uani 1 d . .
H33 H 0.3655(7) 1.0830(8) 0.1142(8) 0.096 Uiso 1 calc R .
C34 C 0.4838(11) 0.9734(7) 0.1315(6) 0.080(3) Uani 1 d . .
H34 H 0.4419(11) 0.9284(7) 0.0555(6) 0.096 Uiso 1 calc R .
C35 C 0.5883(9) 0.9520(6) 0.2105(7) 0.065(2) Uani 1 d . .
H35 H 0.6165(9) 0.8906(6) 0.1891(7) 0.077 Uiso 1 calc R .
C36 C 0.6506(8) 1.0183(6) 0.3182(7) 0.059(2) Uani 1 d . .
H36 H 0.7247(8) 1.0043(6) 0.3714(7) 0.071 Uiso 1 calc R .
C21 C -0.0761(14) 0.3903(9) 0.4769(11) 0.047(3) Uiso 0.50 d PD .
C22 C 0.0660(15) 0.4568(11) 0.5077(13) 0.064(3) Uiso 0.50 d PD .
C23 C 0.1059(13) 0.5763(11) 0.5278(13) 0.057(3) Uiso 0.50 d PD .
C24 C -0.0051(16) 0.6231(11) 0.5162(14) 0.072(4) Uiso 0.50 d PD .
C25 C -0.1515(15) 0.5567(11) 0.4862(14) 0.068(4) Uiso 0.50 d PD .
C26 C -0.1871(15) 0.4400(11) 0.4681(13) 0.066(4) Uiso 0.50 d PD .

loop_
_atom_type_symbol
_atom_type_description
_atom_type_scat_dispersion_real
_atom_type_scat_dispersion_imag
_atom_type_scat_source
C C 0.0033 0.0016 'International Tables Vol C Tables 4.2.6.8 and 6.1.1.4'
H H 0.0000 0.0000 'International Tables Vol C Tables 4.2.6.8 and 6.1.1.4'
N N 0.0061 0.0033 'International Tables Vol C Tables 4.2.6.8 and 6.1.1.4'
Cl Cl 0.1484 0.1585 'International Tables Vol C Tables 4.2.6.8 and 6.1.1.4'
Hg Hg -2.3894 9.2266 'International Tables Vol C Tables 4.2.6.8 and 6.1.1.4'

loop_
_geom_angle_atom_site_label_1
_geom_angle_atom_site_label_2
_geom_angle_atom_site_label_3
_geom_angle
_geom_angle_site_symmetry_1
_geom_angle_site_symmetry_3
_geom_angle_publ_flag
Cl2 Hg1 Cl1 162.19(6) . . ?
Cl2 Hg1 N12 99.46(9) . . ?
Cl1 Hg1 N12 96.18(9) . . ?
Cl2 Hg1 N11 100.23(10) . . ?
Cl1 Hg1 N11 94.73(9) . . ?
N12 Hg1 N11 61.19(10) . . ?
C11 N11 C112 119.0(3) . . ?
C11 N11 Hg1 119.2(3) . . ?
C112 N11 Hg1 121.4(2) . . ?
C110 N12 C111 119.2(3) . . ?
C110 N12 Hg1 118.7(3) . . ?
C111 N12 Hg1 122.0(2) . . ?
N12 C111 C17 122.4(3) . . ?
N12 C111 C112 117.6(3) . . ?
C17 C111 C112 119.9(3) . . ?
C19 C18 C17 120.1(4) . . ?
C19 C18 Cl16 117.7(3) . . ?
C17 C18 Cl16 121.9(3) . . ?
N11 C112 C14 123.6(4) . . ?
N11 C112 C111 115.3(3) . . ?
C14 C112 C111 120.9(3) . . ?
C111 C17 C18 115.7(4) . . ?
C111 C17 C16 116.9(3) . . ?
C18 C17 C16 127.3(4) . . ?
N12 C110 C19 123.4(4) . . ?
N12 C110 Cl18 116.6(3) . . ?
C19 C110 Cl18 119.9(3) . . ?
C15 C16 C17 121.8(4) . . ?
C15 C16 Cl15 118.9(3) . . ?
C17 C16 Cl15 118.9(3) . . ?
C18 C19 C110 117.9(4) . . ?
C18 C19 Cl17 121.6(3) . . ?
C110 C19 Cl17 120.4(3) . . ?
N11 C11 C12 123.5(4) . . ?
N11 C11 Cl11 116.4(3) . . ?
C12 C11 Cl11 120.1(3) . . ?
C112 C14 C13 115.6(4) . . ?
C112 C14 C15 116.9(4) . . ?
C13 C14 C15 127.5(4) . . ?
C16 C15 C14 121.5(4) . . ?
C16 C15 Cl14 116.9(3) . . ?
C14 C15 Cl14 121.5(3) . . ?
C13 C12 C11 118.1(4) . . ?
C13 C12 Cl12 121.8(3) . . ?
C11 C12 Cl12 120.1(3) . . ?
C12 C13 C14 120.0(4) . . ?
C12 C13 Cl13 116.2(3) . . ?
C14 C13 Cl13 123.7(3) . . ?
C42 C41 C46 120.4(5) . . ?
C41 C42 C43 120.2(5) . . ?
C42 C43 C44 119.6(6) . . ?
C45 C44 C43 119.6(6) . . ?
C44 C45 C46 121.5(6) . . ?
C45 C46 C41 118.7(6) . . ?
C32 C31 C36 121.5(6) . . ?
C31 C32 C33 120.7(6) . . ?
C32 C33 C34 117.1(6) . . ?
C35 C34 C33 119.3(7) . . ?
C36 C35 C34 120.1(7) . . ?
C35 C36 C31 121.2(7) . . ?
C23 C21 C24 144.7(26) 2_566 2_566 ?
C23 C21 C22 100.6(19) 2_566 . ?
C24 C21 C22 45.4(12) 2_566 . ?
C23 C21 C26 20.9(17) 2_566 . ?
C24 C21 C26 165.5(14) 2_566 . ?
C22 C21 C26 120.4(9) . . ?
C23 C21 C22 30.0(15) 2_566 2_566 ?
C24 C21 C22 115.8(14) 2_566 2_566 ?
C22 C21 C22 70.8(8) . 2_566 ?
C26 C21 C22 49.7(6) . 2_566 ?
C25 C22 C24 95.5(16) 2_566 2_566 ?
C25 C22 C21 135.2(15) 2_566 . ?
C24 C22 C21 39.7(10) 2_566 . ?
C25 C22 C23 103.5(13) 2_566 . ?
C24 C22 C23 160.3(15) 2_566 . ?
C21 C22 C23 121.0(10) . . ?
C25 C22 C26 67.3(11) 2_566 2_566 ?
C24 C22 C26 161.7(16) 2_566 2_566 ?
C21 C22 C26 156.8(11) . 2_566 ?
C23 C22 C26 36.2(7) . 2_566 ?
C25 C22 C23 155.9(17) 2_566 2_566 ?
C24 C22 C23 60.9(11) 2_566 2_566 ?
C21 C22 C23 21.5(6) . 2_566 ?
C23 C22 C23 99.6(9) . 2_566 ?
C26 C22 C23 135.3(11) 2_566 2_566 ?
C25 C22 C21 115.1(14) 2_566 2_566 ?
C24 C22 C21 148.4(14) 2_566 2_566 ?
C21 C22 C21 109.2(8) . 2_566 ?
C23 C22 C21 11.9(6) . 2_566 ?
C26 C22 C21 47.8(7) 2_566 2_566 ?
C23 C22 C21 87.8(8) 2_566 2_566 ?
C25 C22 C22 155.9(17) 2_566 2_566 ?
C24 C22 C22 107.2(14) 2_566 2_566 ?
C21 C22 C22 67.8(8) . 2_566 ?
C23 C22 C22 53.3(7) . 2_566 ?
C26 C22 C22 89.2(10) 2_566 2_566 ?
C23 C22 C22 46.3(7) 2_566 2_566 ?
C21 C22 C22 41.4(5) 2_566 2_566 ?
C21 C23 C26 145.7(27) 2_566 2_566 ?
C21 C23 C24 21.2(16) 2_566 . ?
C26 C23 C24 166.7(16) 2_566 . ?
C21 C23 C22 138.1(21) 2_566 . ?
C26 C23 C22 74.3(13) 2_566 . ?
C24 C23 C22 117.8(9) . . ?
C21 C23 C22 57.9(16) 2_566 2_566 ?
C26 C23 C22 153.5(17) 2_566 2_566 ?
C24 C23 C22 37.5(7) . 2_566 ?
C22 C23 C22 80.4(9) . 2_566 ?
C21 C23 C25 165.0(24) 2_566 2_566 ?
C26 C23 C25 45.7(10) 2_566 2_566 ?
C24 C23 C25 146.3(9) . 2_566 ?
C22 C23 C25 28.6(7) . 2_566 ?
C22 C23 C25 108.8(10) 2_566 2_566 ?
C21 C24 C22 94.9(16) 2_566 2_566 ?
C21 C24 C23 14.1(11) 2_566 . ?
C22 C24 C23 81.5(12) 2_566 . ?
C21 C24 C25 135.7(14) 2_566 . ?
C22 C24 C25 40.8(10) 2_566 . ?
C23 C24 C25 122.2(9) . . ?
C22 C25 C26 75.3(12) 2_566 . ?
C22 C25 C24 43.7(11) 2_566 . ?
C26 C25 C24 118.8(9) . . ?
C22 C25 C23 47.9(10) 2_566 2_566 ?
C26 C25 C23 27.4(7) . 2_566 ?
C24 C25 C23 91.5(8) . 2_566 ?
C23 C26 C25 106.8(14) 2_566 . ?
C23 C26 C21 13.5(11) 2_566 . ?
C25 C26 C21 119.8(10) . . ?
C23 C26 C22 69.4(12) 2_566 2_566 ?
C25 C26 C22 37.4(7) . 2_566 ?
C21 C26 C22 82.4(8) . 2_566 ?

loop_
_geom_bond_atom_site_label_1
_geom_bond_atom_site_label_2
_geom_bond_distance
_geom_bond_site_symmetry_2
_geom_bond_publ_flag
Hg1 Cl2 2.292(2) . ?
Hg1 Cl1 2.3018(15) . ?
Hg1 N12 2.586(3) . ?
Hg1 N11 2.629(3) . ?
Cl15 C16 1.723(4) . ?
Cl18 C110 1.715(4) . ?
Cl13 C13 1.708(4) . ?
Cl17 C19 1.710(4) . ?
Cl14 C15 1.717(4) . ?
Cl11 C11 1.721(4) . ?
Cl16 C18 1.714(4) . ?
Cl12 C12 1.702(4) . ?
N11 C11 1.305(5) . ?
N11 C112 1.349(5) . ?
N12 C110 1.309(5) . ?
N12 C111 1.350(5) . ?
C111 C17 1.412(5) . ?
C111 C112 1.451(5) . ?
C18 C19 1.377(6) . ?
C18 C17 1.425(6) . ?
C112 C14 1.409(5) . ?
C17 C16 1.435(6) . ?
C110 C19 1.398(6) . ?
C16 C15 1.371(6) . ?
C11 C12 1.402(6) . ?
C14 C13 1.428(6) . ?
C14 C15 1.438(6) . ?
C12 C13 1.387(6) . ?
C41 C42 1.362(9) . ?
C41 C46 1.397(9) . ?
C42 C43 1.383(8) . ?
C43 C44 1.385(8) . ?
C44 C45 1.363(9) . ?
C45 C46 1.368(9) . ?
C31 C32 1.331(10) . ?
C31 C36 1.337(9) . ?
C32 C33 1.358(12) . ?
C33 C34 1.439(14) . ?
C34 C35 1.352(13) . ?
C35 C36 1.324(11) . ?
C21 C23 0.590(15) 2_566 ?
C21 C24 0.88(2) 2_566 ?
C21 C22 1.365(14) . ?
C21 C26 1.428(15) . ?
C21 C22 1.91(2) 2_566 ?
C22 C25 0.92(2) 2_566 ?
C22 C24 0.97(2) 2_566 ?
C22 C23 1.429(15) . ?
C22 C26 1.47(2) 2_566 ?
C22 C23 1.58(2) 2_566 ?
C22 C21 1.91(2) 2_566 ?
C22 C22 1.95(2) 2_566 ?
C23 C21 0.590(15) 2_566 ?
C23 C26 0.90(2) 2_566 ?
C23 C24 1.399(15) . ?
C23 C22 1.58(2) 2_566 ?
C23 C25 1.87(2) 2_566 ?
C24 C21 0.88(2) 2_566 ?
C24 C22 0.97(2) 2_566 ?
C24 C25 1.40(2) . ?
C25 C22 0.92(2) 2_566 ?
C25 C26 1.401(15) . ?
C25 C23 1.87(2) 2_566 ?
C26 C23 0.90(2) 2_566 ?
C26 C22 1.47(2) 2_566 ?

loop_
_geom_torsion_atom_site_label_1
_geom_torsion_atom_site_label_2
_geom_torsion_atom_site_label_3
_geom_torsion_atom_site_label_4
_geom_torsion
_geom_torsion_site_symmetry_1
_geom_torsion_site_symmetry_2
_geom_torsion_site_symmetry_3
_geom_torsion_site_symmetry_4
_geom_torsion_publ_flag
Cl2 Hg1 N11 C11 -78.5(3) . . . . ?
Cl1 Hg1 N11 C11 91.8(3) . . . . ?
N12 Hg1 N11 C11 -173.7(3) . . . . ?
Cl2 Hg1 N11 C112 109.2(3) . . . . ?
Cl1 Hg1 N11 C112 -80.5(3) . . . . ?
N12 Hg1 N11 C112 13.9(3) . . . . ?
Cl2 Hg1 N12 C110 75.5(3) . . . . ?
Cl1 Hg1 N12 C110 -96.0(3) . . . . ?
N11 Hg1 N12 C110 172.0(3) . . . . ?
Cl2 Hg1 N12 C111 -108.9(3) . . . . ?
Cl1 Hg1 N12 C111 79.6(3) . . . . ?
N11 Hg1 N12 C111 -12.4(3) . . . . ?
C110 N12 C111 C17 2.8(6) . . . . ?
Hg1 N12 C111 C17 -172.7(3) . . . . ?
C110 N12 C111 C112 -173.7(3) . . . . ?
Hg1 N12 C111 C112 10.7(4) . . . . ?
C11 N11 C112 C14 -2.8(6) . . . . ?
Hg1 N11 C112 C14 169.6(3) . . . . ?
C11 N11 C112 C111 173.1(3) . . . . ?
Hg1 N11 C112 C111 -14.5(4) . . . . ?
N12 C111 C112 N11 2.6(5) . . . . ?
C17 C111 C112 N11 -174.0(3) . . . . ?
N12 C111 C112 C14 178.6(3) . . . . ?
C17 C111 C112 C14 2.0(5) . . . . ?
N12 C111 C17 C18 -11.4(5) . . . . ?
C112 C111 C17 C18 165.1(4) . . . . ?
N12 C111 C17 C16 170.4(4) . . . . ?
C112 C111 C17 C16 -13.1(5) . . . . ?
C19 C18 C17 C111 11.9(6) . . . . ?
Cl16 C18 C17 C111 -161.4(3) . . . . ?
C19 C18 C17 C16 -170.2(4) . . . . ?
Cl16 C18 C17 C16 16.5(6) . . . . ?
C111 N12 C110 C19 5.8(6) . . . . ?
Hg1 N12 C110 C19 -178.4(3) . . . . ?
C111 N12 C110 Cl18 -176.7(3) . . . . ?
Hg1 N12 C110 Cl18 -1.0(4) . . . . ?
C111 C17 C16 C15 13.7(6) . . . . ?
C18 C17 C16 C15 -164.3(4) . . . . ?
C111 C17 C16 Cl15 -159.5(3) . . . . ?
C18 C17 C16 Cl15 22.6(6) . . . . ?
C17 C18 C19 C110 -4.4(6) . . . . ?
Cl16 C18 C19 C110 169.2(3) . . . . ?
C17 C18 C19 Cl17 178.5(3) . . . . ?
Cl16 C18 C19 Cl17 -7.9(5) . . . . ?
N12 C110 C19 C18 -5.0(6) . . . . ?
Cl18 C110 C19 C18 177.6(3) . . . . ?
N12 C110 C19 Cl17 172.2(3) . . . . ?
Cl18 C110 C19 Cl17 -5.2(5) . . . . ?
C112 N11 C11 C12 -1.0(6) . . . . ?
Hg1 N11 C11 C12 -173.5(3) . . . . ?
C112 N11 C11 Cl11 179.4(3) . . . . ?
Hg1 N11 C11 Cl11 6.9(4) . . . . ?
N11 C112 C14 C13 4.6(5) . . . . ?
C111 C112 C14 C13 -171.0(3) . . . . ?
N11 C112 C14 C15 -175.3(4) . . . . ?
C111 C112 C14 C15 9.1(5) . . . . ?
C17 C16 C15 C14 -2.6(6) . . . . ?
Cl15 C16 C15 C14 170.5(3) . . . . ?
C17 C16 C15 Cl14 179.9(3) . . . . ?
Cl15 C16 C15 Cl14 -6.9(5) . . . . ?
C112 C14 C15 C16 -8.9(6) . . . . ?
C13 C14 C15 C16 171.2(4) . . . . ?
C112 C14 C15 Cl14 168.5(3) . . . . ?
C13 C14 C15 Cl14 -11.4(6) . . . . ?
N11 C11 C12 C13 2.5(6) . . . . ?
Cl11 C11 C12 C13 -178.0(3) . . . . ?
N11 C11 C12 Cl12 -176.2(3) . . . . ?
Cl11 C11 C12 Cl12 3.4(5) . . . . ?
C11 C12 C13 C14 -0.3(6) . . . . ?
Cl12 C12 C13 C14 178.4(3) . . . . ?
C11 C12 C13 Cl13 -176.9(3) . . . . ?
Cl12 C12 C13 Cl13 1.7(5) . . . . ?
C112 C14 C13 C12 -3.0(5) . . . . ?
C15 C14 C13 C12 176.9(4) . . . . ?
C112 C14 C13 Cl13 173.4(3) . . . . ?
C15 C14 C13 Cl13 -6.7(6) . . . . ?
C46 C41 C42 C43 -0.6(8) . . . . ?
C41 C42 C43 C44 0.0(8) . . . . ?
C42 C43 C44 C45 0.3(9) . . . . ?
C43 C44 C45 C46 0.2(9) . . . . ?
C44 C45 C46 C41 -0.8(9) . . . . ?
C42 C41 C46 C45 1.0(9) . . . . ?
C36 C31 C32 C33 0.1(9) . . . . ?
C31 C32 C33 C34 0.1(9) . . . . ?
C32 C33 C34 C35 0.8(10) . . . . ?
C33 C34 C35 C36 -1.9(11) . . . . ?
C34 C35 C36 C31 2.2(11) . . . . ?
C32 C31 C36 C35 -1.3(10) . . . . ?
C23 C21 C22 C25 -167.9(32) 2_566 . . 2_566 ?
C24 C21 C22 C25 1.5(29) 2_566 . . 2_566 ?
C26 C21 C22 C25 -175.0(24) . . . 2_566 ?
C22 C21 C22 C25 -171.1(33) 2_566 . . 2_566 ?
C23 C21 C22 C24 -169.4(35) 2_566 . . 2_566 ?
C24 C21 C22 C24 0.000(3) 2_566 . . 2_566 ?
C26 C21 C22 C24 -176.4(25) . . . 2_566 ?
C22 C21 C22 C24 -172.6(24) 2_566 . . 2_566 ?
C23 C21 C22 C23 4.8(35) 2_566 . . . ?
C24 C21 C22 C23 174.1(26) 2_566 . . . ?
C26 C21 C22 C23 -2.3(23) . . . . ?
C22 C21 C22 C23 1.5(11) 2_566 . . . ?
C23 C21 C22 C26 -5.0(48) 2_566 . . 2_566 ?
C24 C21 C22 C26 164.4(44) 2_566 . . 2_566 ?
C26 C21 C22 C26 -12.0(46) . . . 2_566 ?
C22 C21 C22 C26 -8.2(31) 2_566 . . 2_566 ?
C23 C21 C22 C23 0.000(4) 2_566 . . 2_566 ?
C24 C21 C22 C23 169.4(35) 2_566 . . 2_566 ?
C26 C21 C22 C23 -7.1(20) . . . 2_566 ?
C22 C21 C22 C23 -3.2(23) 2_566 . . 2_566 ?
C23 C21 C22 C21 3.2(23) 2_566 . . 2_566 ?
C24 C21 C22 C21 172.6(24) 2_566 . . 2_566 ?
C26 C21 C22 C21 -3.8(15) . . . 2_566 ?
C22 C21 C22 C21 0.0 2_566 . . 2_566 ?
C23 C21 C22 C22 3.2(23) 2_566 . . 2_566 ?
C24 C21 C22 C22 172.6(24) 2_566 . . 2_566 ?
C26 C21 C22 C22 -3.8(15) . . . 2_566 ?
C22 C21 C22 C22 0.0 2_566 . . 2_566 ?
C25 C22 C23 C21 167.7(40) 2_566 . . 2_566 ?
C24 C22 C23 C21 4.2(81) 2_566 . . 2_566 ?
C21 C22 C23 C21 -7.0(51) . . . 2_566 ?
C26 C22 C23 C21 166.5(49) 2_566 . . 2_566 ?
C23 C22 C23 C21 -5.3(38) 2_566 . . 2_566 ?
C21 C22 C23 C21 0.0 2_566 . . 2_566 ?
C22 C22 C23 C21 -5.3(38) 2_566 . . 2_566 ?
C25 C22 C23 C26 1.1(21) 2_566 . . 2_566 ?
C24 C22 C23 C26 -162.4(58) 2_566 . . 2_566 ?
C21 C22 C23 C26 -173.5(18) . . . 2_566 ?
C26 C22 C23 C26 0.000(5) 2_566 . . 2_566 ?
C23 C22 C23 C26 -171.8(19) 2_566 . . 2_566 ?
C21 C22 C23 C26 -166.5(49) 2_566 . . 2_566 ?
C22 C22 C23 C26 -171.8(19) 2_566 . . 2_566 ?
C25 C22 C23 C24 175.4(18) 2_566 . . . ?
C24 C22 C23 C24 11.9(68) 2_566 . . . ?
C21 C22 C23 C24 0.7(24) . . . . ?
C26 C22 C23 C24 174.3(24) 2_566 . . . ?
C23 C22 C23 C24 2.5(15) 2_566 . . . ?
C21 C22 C23 C24 7.7(32) 2_566 . . . ?
C22 C22 C23 C24 2.5(15) 2_566 . . . ?
C25 C22 C23 C22 172.9(22) 2_566 . . 2_566 ?
C24 C22 C23 C22 9.4(54) 2_566 . . 2_566 ?
C21 C22 C23 C22 -1.8(13) . . . 2_566 ?
C26 C22 C23 C22 171.8(19) 2_566 . . 2_566 ?
C23 C22 C23 C22 0.000(1) 2_566 . . 2_566 ?
C21 C22 C23 C22 5.3(38) 2_566 . . 2_566 ?
C22 C22 C23 C22 0.0 2_566 . . 2_566 ?
C25 C22 C23 C25 0.000(4) 2_566 . . 2_566 ?
C24 C22 C23 C25 -163.5(69) 2_566 . . 2_566 ?
C21 C22 C23 C25 -174.7(28) . . . 2_566 ?
C26 C22 C23 C25 -1.1(21) 2_566 . . 2_566 ?
C23 C22 C23 C25 -172.9(22) 2_566 . . 2_566 ?
C21 C22 C23 C25 -167.7(40) 2_566 . . 2_566 ?
C22 C22 C23 C25 -172.9(22) 2_566 . . 2_566 ?
C21 C23 C24 C21 0.00(3) 2_566 . . 2_566 ?
C26 C23 C24 C21 -10.4(80) 2_566 . . 2_566 ?
C22 C23 C24 C21 -165.6(61) . . . 2_566 ?
C22 C23 C24 C21 -161.5(60) 2_566 . . 2_566 ?
C25 C23 C24 C21 -161.6(65) 2_566 . . 2_566 ?
C21 C23 C24 C22 161.5(60) 2_566 . . 2_566 ?
C26 C23 C24 C22 151.2(85) 2_566 . . 2_566 ?
C22 C23 C24 C22 -4.0(24) . . . 2_566 ?
C22 C23 C24 C22 0.0 2_566 . . 2_566 ?
C25 C23 C24 C22 -0.1(29) 2_566 . . 2_566 ?
C21 C23 C24 C25 165.8(59) 2_566 . . . ?
C26 C23 C24 C25 155.4(81) 2_566 . . . ?
C22 C23 C24 C25 0.2(24) . . . . ?
C22 C23 C24 C25 4.2(14) 2_566 . . . ?
C25 C23 C24 C25 4.2(36) 2_566 . . . ?
C21 C24 C25 C22 -1.5(30) 2_566 . . 2_566 ?
C22 C24 C25 C22 0.000(3) 2_566 . . 2_566 ?
C23 C24 C25 C22 -6.4(21) . . . 2_566 ?
C21 C24 C25 C26 5.4(37) 2_566 . . . ?
C22 C24 C25 C26 6.9(20) 2_566 . . . ?
C23 C24 C25 C26 0.5(25) . . . . ?
C21 C24 C25 C23 2.6(30) 2_566 . . 2_566 ?
C22 C24 C25 C23 4.1(18) 2_566 . . 2_566 ?
C23 C24 C25 C23 -2.3(20) . . . 2_566 ?
C22 C25 C26 C23 -1.2(22) 2_566 . . 2_566 ?
C24 C25 C26 C23 -6.1(26) . . . 2_566 ?
C23 C25 C26 C23 0.000(5) 2_566 . . 2_566 ?
C22 C25 C26 C21 2.9(20) 2_566 . . . ?
C24 C25 C26 C21 -2.1(23) . . . . ?
C23 C25 C26 C21 4.0(14) 2_566 . . . ?
C22 C25 C26 C22 0.000(5) 2_566 . . 2_566 ?
C24 C25 C26 C22 -4.9(14) . . . 2_566 ?
C23 C25 C26 C22 1.2(22) 2_566 . . 2_566 ?
C23 C21 C26 C23 0.00(3) 2_566 . . 2_566 ?
C24 C21 C26 C23 9.7(78) 2_566 . . 2_566 ?
C22 C21 C26 C23 19.9(54) . . . 2_566 ?
C22 C21 C26 C23 15.1(55) 2_566 . . 2_566 ?
C23 C21 C26 C25 -16.9(56) 2_566 . . . ?
C24 C21 C26 C25 -7.1(84) 2_566 . . . ?
C22 C21 C26 C25 3.0(21) . . . . ?
C22 C21 C26 C25 -1.8(12) 2_566 . . . ?
C23 C21 C26 C22 -15.1(55) 2_566 . . 2_566 ?
C24 C21 C26 C22 -5.4(79) 2_566 . . 2_566 ?
C22 C21 C26 C22 4.8(18) . . . 2_566 ?
C22 C21 C26 C22 0.000(2) 2_566 . . 2_566 ?
